data_1559507
loop_
_publ_author_name
'Li, Wei'
'Shao, Ya-Ting'
'Yin, Tian-Peng'
'Yan, Hui'
'Shen, Bao-Chun'
'Li, Yuan-Yi'
'Xie, Hui-Ding'
'Sun, Zhong-Wen'
'Ma, Yu-Lu'

_publ_section_title
;
 Penisarins A and B, Sesquiterpene Coumarins Isolated from an Endophytic
 <i>Penicillium</i> sp.
;
_journal_issue 11
_journal_name_full 'Journal of natural products'
_journal_page_first 3471
_journal_page_last 3475
_journal_paper_doi 10.1021/acs.jnatprod.0c00393
_journal_volume 83
_journal_year 2020
_chemical_absolute_configuration ad
_chemical_formula_moiety 'C26 H32 O5'
_chemical_formula_sum 'C26 H32 O5'
_chemical_formula_weight 424.51
_space_group_crystal_system orthorhombic
_space_group_IT_number 18
_space_group_name_Hall 'P 2 2ab'
_space_group_name_H-M_alt 'P 21 21 2'
_atom_sites_solution_hydrogens geom
_cell_angle_alpha 90
_cell_angle_beta 90
_cell_angle_gamma 90
_cell_formula_units_Z 4
_cell_length_a 28.0904(7)
_cell_length_b 6.9424(2)
_cell_length_c 11.1265(3)
_cell_measurement_reflns_used 9915
_cell_measurement_temperature 100.(2)
_cell_measurement_theta_max 72.3482
_cell_measurement_theta_min 3.9730
_cell_volume 2169.83(10)
_computing_cell_refinement 'SAINT V8.38A (Bruker AXS Inc., 2017)'
_computing_data_collection 'Bruker Instrument Service vV6.2.9'
_computing_data_reduction 'SAINT V8.38A (Bruker AXS Inc., 2017)'
_computing_structure_refinement 'SHELXL-2017/1 (Sheldrick, 2017)'
_computing_structure_solution 'SHELXT 2014/5 (Sheldrick, 2014)'
_diffrn_ambient_temperature 100.(2)
_diffrn_detector_area_resol_mean 7.3910
_diffrn_measured_fraction_theta_full 0.999
_diffrn_measured_fraction_theta_max 0.999
_diffrn_measurement_device_type 'Bruker D8 QUEST PHOTON II'
_diffrn_radiation_monochromator 'Helixos MX multilayer Optic'
_diffrn_radiation_type 'Cu K\a'
_diffrn_radiation_wavelength 1.54178
_diffrn_reflns_av_R_equivalents 0.0405
_diffrn_reflns_av_unetI/netI 0.0256
_diffrn_reflns_limit_h_max 34
_diffrn_reflns_limit_h_min -34
_diffrn_reflns_limit_k_max 6
_diffrn_reflns_limit_k_min -8
_diffrn_reflns_limit_l_max 13
_diffrn_reflns_limit_l_min -13
_diffrn_reflns_number 21710
_diffrn_reflns_theta_full 72.34
_diffrn_reflns_theta_max 72.34
_diffrn_reflns_theta_min 3.15
_diffrn_source 'Ius Diamond'
_diffrn_source_type Microfocus
_exptl_absorpt_coefficient_mu 0.715
_exptl_absorpt_correction_T_max 0.96
_exptl_absorpt_correction_T_min 0.85
_exptl_absorpt_correction_type multi-scan
_exptl_absorpt_process_details
;
SADABS-2016/2 - Bruker AXS area detector scaling and absorption correction
;
_exptl_crystal_colour 'clear light colourless'
_exptl_crystal_density_diffrn 1.299
_exptl_crystal_density_method 'not measured'
_exptl_crystal_description prism
_exptl_crystal_F_000 912
_exptl_crystal_size_max 0.410
_exptl_crystal_size_mid 0.080
_exptl_crystal_size_min 0.050
_refine_diff_density_max 0.812
_refine_diff_density_min -0.196
_refine_ls_abs_structure_details
;

Flack x determined using 1637 quotients [(I+)-(I-)]/[(I+)+(I-)]
(Parsons, Flack and Wagner, Acta Cryst. B69 (2013) 249-259).
;
_refine_ls_abs_structure_Flack 0.07(9)
_refine_ls_extinction_method none
_refine_ls_goodness_of_fit_ref 1.040
_refine_ls_hydrogen_treatment constr
_refine_ls_matrix_type full
_refine_ls_number_parameters 286
_refine_ls_number_reflns 4289
_refine_ls_number_restraints 0
_refine_ls_restrained_S_all 1.040
_refine_ls_R_factor_all 0.0380
_refine_ls_R_factor_gt 0.0354
_refine_ls_shift/su_max 0.000
_refine_ls_shift/su_mean 0.000
_refine_ls_structure_factor_coef Fsqd
_refine_ls_weighting_details 'w=1/[\s^2^(Fo^2^)+(0.0515P)^2^+0.5413P] where P=(Fo^2^+2Fc^2^)/3'
_refine_ls_weighting_scheme calc
_refine_ls_wR_factor_gt 0.0922
_refine_ls_wR_factor_ref 0.0944
_reflns_number_gt 4043
_reflns_number_total 4289
_reflns_threshold_expression 'I > 2\s(I)'
_cod_data_source_file np0c00393_si_001.cif
_cod_data_source_block ky_lw295
_cod_depositor_comments
;
The following automatic conversions were performed:

data item '_exptl_absorpt_correction_type' value 'Multi-Scan' was
changed to 'multi-scan' in accordance with the
/home/data/users/saulius/crontab/automatic-downloads/rss-feeds/ACS/lib/dictionaries/cif_core.dic
dictionary named 'cif_core.dic' version 2.4.2 last updated on
2011-04-26.

Automatic conversion script
Id: cif_fix_values 7556 2019-12-06 15:28:31Z antanas 

 Adding full bibliography for 1559506--1559507.cif.
;
_cod_database_code 1559507

loop_
_space_group_symop_operation_xyz
'x, y, z'
'x+1/2, -y+1/2, -z'
'-x+1/2, y+1/2, -z'
'-x, -y, z'

loop_
_atom_site_type_symbol
_atom_site_label
_atom_site_fract_x
_atom_site_fract_y
_atom_site_fract_z
_atom_site_U_iso_or_equiv
_atom_site_adp_type
_atom_site_calc_flag
_atom_site_refinement_flags_adp
_atom_site_refinement_flags_occupancy
_atom_site_refinement_flags_posn
_atom_site_occupancy
_atom_site_disorder_assembly
_atom_site_disorder_group
O O1 0.40737(5) 0.2804(2) 0.54843(12) 0.0179(3) Uani d . . . 1 . .
O O2 0.58511(5) 0.2342(3) 0.92589(14) 0.0324(4) Uani d . . . 1 . .
O O3 0.22794(5) 0.2437(3) -0.01178(12) 0.0271(3) Uani d . . . 1 . .
O O4 0.55193(4) 0.2487(2) 0.51635(13) 0.0206(3) Uani d . . . 1 . .
O O5 0.54457(5) 0.2499(3) 0.31756(13) 0.0252(3) Uani d . . . 1 . .
C C1 0.20286(7) 0.4268(3) 0.2165(2) 0.0197(4) Uani d . . . 1 . .
H H30 0.179841 0.437022 0.150646 0.03 Uiso calc U . R 1 . .
H H1 0.224558 0.537263 0.214133 0.03 Uiso calc U . R 1 . .
H H31 0.185895 0.425493 0.293481 0.03 Uiso calc U . R 1 . .
C C2 0.23149(6) 0.2398(3) 0.20291(15) 0.0162(4) Uani d . . . 1 . .
C C3 0.26935(6) 0.2056(3) 0.30222(17) 0.0140(4) Uani d . . . 1 . .
H H15 0.272277 0.062462 0.308962 0.017 Uiso calc U . R 1 . .
C C4 0.32053(6) 0.2787(3) 0.27952(16) 0.0150(4) Uani d . . . 1 . .
C C5 0.34507(6) 0.2169(3) 0.40042(17) 0.0150(4) Uani d . . . 1 . .
C C6 0.39183(7) 0.3240(3) 0.42332(18) 0.0168(4) Uani d . . . 1 . .
H H27 0.385533 0.465416 0.417297 0.02 Uiso calc U . R 1 . .
C C7 0.45521(6) 0.2661(3) 0.54627(17) 0.0157(4) Uani d . . . 1 . .
C C8 0.48380(6) 0.2540(3) 0.65338(17) 0.0168(4) Uani d . . . 1 . .
C C9 0.53319(7) 0.2482(3) 0.63062(18) 0.0180(4) Uani d . . . 1 . .
C C10 0.56631(7) 0.2416(3) 0.7223(2) 0.0221(4) Uani d . . . 1 . .
H H24 0.599408 0.237791 0.704874 0.027 Uiso calc U . R 1 . .
C C11 0.55035(7) 0.2407(3) 0.84028(19) 0.0231(4) Uani d . . . 1 . .
C C12 0.57109(9) 0.2365(5) 1.0496(2) 0.0395(6) Uani d . . . 1 . .
H H19 0.553541 0.355455 1.066528 0.059 Uiso calc U . R 1 . .
H H18 0.599473 0.230523 1.100642 0.059 Uiso calc U . R 1 . .
H H2 0.550666 0.125233 1.066169 0.059 Uiso calc U . R 1 . .
C C13 0.19562(8) 0.0716(3) 0.2063(2) 0.0207(5) Uani d . . . 1 . .
H H3 0.18126 0.063663 0.286405 0.031 Uiso calc U . R 1 . .
H H32 0.212179 -0.049303 0.188293 0.031 Uiso calc U . R 1 . .
H H4 0.170653 0.093457 0.146317 0.031 Uiso calc U . R 1 . .
C C14 0.25380(7) 0.2400(3) 0.07588(16) 0.0183(4) Uani d . . . 1 . .
C C15 0.30730(7) 0.2431(4) 0.05738(17) 0.0255(5) Uani d . . . 1 . .
H H28 0.316575 0.375514 0.033988 0.031 Uiso calc U . R 1 . .
H H29 0.314912 0.157665 -0.011192 0.031 Uiso calc U . R 1 . .
C C16 0.33832(7) 0.1823(3) 0.16430(19) 0.0211(5) Uani d . . . 1 . .
H H6 0.337161 0.040576 0.173608 0.025 Uiso calc U . R 1 . .
H H5 0.371792 0.219983 0.149294 0.025 Uiso calc U . R 1 . .
C C17 0.32257(7) 0.5001(3) 0.26501(17) 0.0183(4) Uani d . . . 1 . .
H H8 0.355288 0.539389 0.246702 0.027 Uiso calc U . R 1 . .
H H7 0.312228 0.561587 0.339855 0.027 Uiso calc U . R 1 . .
H H9 0.301504 0.539532 0.199267 0.027 Uiso calc U . R 1 . .
C C18 0.35384(7) -0.0014(3) 0.41012(19) 0.0197(4) Uani d . . . 1 . .
H H10 0.37477 -0.042865 0.344578 0.03 Uiso calc U . R 1 . .
H H11 0.323412 -0.069827 0.404516 0.03 Uiso calc U . R 1 . .
H H12 0.36893 -0.030408 0.48744 0.03 Uiso calc U . R 1 . .
C C19 0.30712(6) 0.2777(3) 0.49518(16) 0.0153(4) Uani d . . . 1 . .
H H17 0.306984 0.186251 0.56345 0.018 Uiso calc U . R 1 . .
H H13 0.31416 0.408197 0.526331 0.018 Uiso calc U . R 1 . .
C C20 0.25819(6) 0.2757(3) 0.43015(16) 0.0154(4) Uani d . . . 1 . .
H H14 0.235794 0.186832 0.47076 0.018 Uiso calc U . R 1 . .
H H16 0.244034 0.406243 0.428567 0.018 Uiso calc U . R 1 . .
C C21 0.43488(7) 0.2753(3) 0.34208(18) 0.0197(4) Uani d . . . 1 . .
H H26 0.430556 0.150489 0.300397 0.024 Uiso calc U . R 1 . .
H H25 0.440813 0.377671 0.281999 0.024 Uiso calc U . R 1 . .
C C22 0.47401(7) 0.2655(3) 0.43409(18) 0.0181(4) Uani d . . . 1 . .
C C23 0.52391(7) 0.2539(3) 0.41314(18) 0.0194(4) Uani d . . . 1 . .
C C24 0.50161(7) 0.2462(3) 0.86578(17) 0.0213(4) Uani d . . . 1 . .
H H20 0.491246 0.245275 0.947049 0.026 Uiso calc U . R 1 . .
C C25 0.46811(7) 0.2530(3) 0.77392(18) 0.0182(4) Uani d . . . 1 . .
C C26 0.41593(7) 0.2569(4) 0.80639(17) 0.0219(4) Uani d . . . 1 . .
H H23 0.412498 0.254055 0.894018 0.033 Uiso calc U . R 1 . .
H H22 0.400034 0.144369 0.77149 0.033 Uiso calc U . R 1 . .
H H21 0.401403 0.37476 0.774727 0.033 Uiso calc U . R 1 . .

loop_
_atom_site_aniso_label
_atom_site_aniso_U_11
_atom_site_aniso_U_22
_atom_site_aniso_U_33
_atom_site_aniso_U_12
_atom_site_aniso_U_13
_atom_site_aniso_U_23
O1 0.0096(6) 0.0242(8) 0.0198(6) -0.0004(6) -0.0030(5) 0.0010(6)
O2 0.0242(7) 0.0388(10) 0.0343(8) 0.0041(8) -0.0156(6) -0.0046(9)
O3 0.0231(7) 0.0408(9) 0.0175(6) -0.0022(8) -0.0038(5) 0.0000(8)
O4 0.0120(6) 0.0197(7) 0.0302(7) 0.0002(6) -0.0016(5) -0.0016(7)
O5 0.0169(6) 0.0284(8) 0.0303(7) 0.0002(7) 0.0043(6) -0.0010(8)
C1 0.0165(10) 0.0227(10) 0.0199(10) 0.0029(8) -0.0033(8) -0.0002(8)
C2 0.0137(8) 0.0191(10) 0.0157(8) -0.0011(9) -0.0015(7) -0.0022(9)
C3 0.0121(8) 0.0132(9) 0.0168(9) -0.0001(7) -0.0007(7) 0.0001(7)
C4 0.0114(8) 0.0179(10) 0.0158(8) 0.0012(8) -0.0005(7) -0.0005(8)
C5 0.0118(8) 0.0147(10) 0.0186(8) 0.0012(8) -0.0001(7) 0.0005(8)
C6 0.0140(9) 0.0188(10) 0.0176(9) -0.0005(7) -0.0028(8) 0.0017(8)
C7 0.0106(8) 0.0114(9) 0.0252(9) -0.0004(8) -0.0020(7) 0.0005(9)
C8 0.0146(8) 0.0102(8) 0.0256(9) -0.0003(8) -0.0041(7) 0.0009(9)
C9 0.0160(9) 0.0105(9) 0.0275(9) 0.0006(9) -0.0024(7) -0.0015(9)
C10 0.0128(8) 0.0169(9) 0.0367(11) 0.0009(9) -0.0065(8) -0.0014(10)
C11 0.0216(10) 0.0164(9) 0.0313(10) 0.0029(10) -0.0128(8) -0.0014(10)
C12 0.0401(13) 0.0466(15) 0.0320(12) 0.0039(14) -0.0187(10) -0.0043(13)
C13 0.0159(9) 0.0244(11) 0.0217(11) -0.0044(8) -0.0028(8) 0.0001(9)
C14 0.0189(9) 0.0189(10) 0.0173(8) -0.0007(9) -0.0008(7) -0.0031(10)
C15 0.0186(9) 0.0437(13) 0.0144(8) -0.0009(11) 0.0013(7) -0.0055(11)
C16 0.0137(9) 0.0289(11) 0.0206(10) 0.0008(8) 0.0008(8) -0.0051(9)
C17 0.0158(9) 0.0196(10) 0.0194(9) -0.0020(8) -0.0017(7) 0.0033(8)
C18 0.0154(9) 0.0161(10) 0.0276(10) 0.0024(8) -0.0010(8) 0.0020(9)
C19 0.0128(8) 0.0178(10) 0.0153(8) 0.0007(8) -0.0013(7) 0.0011(8)
C20 0.0130(8) 0.0172(9) 0.0158(8) 0.0008(8) -0.0012(7) -0.0004(8)
C21 0.0131(9) 0.0243(11) 0.0218(9) -0.0022(9) -0.0008(7) 0.0018(9)
C22 0.0140(9) 0.0148(9) 0.0256(9) -0.0012(8) -0.0016(7) 0.0011(9)
C23 0.0155(9) 0.0138(9) 0.0289(10) -0.0006(8) -0.0019(8) 0.0002(10)
C24 0.0223(9) 0.0156(9) 0.0262(9) -0.0004(10) -0.0059(8) -0.0005(9)
C25 0.0181(9) 0.0105(9) 0.0259(9) -0.0005(9) -0.0032(7) 0.0002(9)
C26 0.0192(9) 0.0252(11) 0.0212(9) -0.0006(9) 0.0001(7) 0.0018(10)

loop_
_atom_type_symbol
_atom_type_description
_atom_type_scat_dispersion_real
_atom_type_scat_dispersion_imag
_atom_type_scat_source
C C 0.0181 0.0091 'International Tables Vol C Tables 4.2.6.8 and 6.1.1.4'
H H 0.0000 0.0000 'International Tables Vol C Tables 4.2.6.8 and 6.1.1.4'
O O 0.0492 0.0322 'International Tables Vol C Tables 4.2.6.8 and 6.1.1.4'

loop_
_geom_angle_atom_site_label_1
_geom_angle_atom_site_label_2
_geom_angle_atom_site_label_3
_geom_angle_site_symmetry_1
_geom_angle_site_symmetry_3
_geom_angle
_geom_angle_publ_flag
C7 O1 C6 . . 106.88(14) ?
C11 O2 C12 . . 118.28(18) ?
C9 O4 C23 . . 123.07(14) ?
C2 C1 H30 . . 109.5 ?
C2 C1 H1 . . 109.5 ?
H30 C1 H1 . . 109.5 ?
C2 C1 H31 . . 109.5 ?
H30 C1 H31 . . 109.5 ?
H1 C1 H31 . . 109.5 ?
C1 C2 C13 . . 107.20(16) ?
C1 C2 C14 . . 107.58(16) ?
C13 C2 C14 . . 106.71(16) ?
C1 C2 C3 . . 114.73(16) ?
C13 C2 C3 . . 108.31(16) ?
C14 C2 C3 . . 111.92(15) ?
C20 C3 C4 . . 103.73(15) ?
C20 C3 C2 . . 118.12(15) ?
C4 C3 C2 . . 118.10(15) ?
C20 C3 H15 . . 105.2 ?
C4 C3 H15 . . 105.2 ?
C2 C3 H15 . . 105.2 ?
C16 C4 C3 . . 107.30(16) ?
C16 C4 C17 . . 109.56(16) ?
C3 C4 C17 . . 112.20(16) ?
C16 C4 C5 . . 117.05(16) ?
C3 C4 C5 . . 100.29(14) ?
C17 C4 C5 . . 110.14(16) ?
C6 C5 C18 . . 109.21(16) ?
C6 C5 C19 . . 110.07(16) ?
C18 C5 C19 . . 109.21(16) ?
C6 C5 C4 . . 112.74(16) ?
C18 C5 C4 . . 113.51(16) ?
C19 C5 C4 . . 101.85(14) ?
O1 C6 C5 . . 107.96(15) ?
O1 C6 C21 . . 105.82(15) ?
C5 C6 C21 . . 117.86(17) ?
O1 C6 H27 . . 108.3 ?
C5 C6 H27 . . 108.3 ?
C21 C6 H27 . . 108.3 ?
O1 C7 C22 . . 113.90(16) ?
O1 C7 C8 . . 123.08(17) ?
C22 C7 C8 . . 123.02(17) ?
C9 C8 C25 . . 118.52(17) ?
C9 C8 C7 . . 113.68(17) ?
C25 C8 C7 . . 127.77(17) ?
O4 C9 C10 . . 115.14(17) ?
O4 C9 C8 . . 122.82(17) ?
C10 C9 C8 . . 122.05(19) ?
C9 C10 C11 . . 118.77(18) ?
C9 C10 H24 . . 120.6 ?
C11 C10 H24 . . 120.6 ?
O2 C11 C10 . . 115.43(18) ?
O2 C11 C24 . . 124.0(2) ?
C10 C11 C24 . . 120.54(18) ?
O2 C12 H19 . . 109.5 ?
O2 C12 H18 . . 109.5 ?
H19 C12 H18 . . 109.5 ?
O2 C12 H2 . . 109.5 ?
H19 C12 H2 . . 109.5 ?
H18 C12 H2 . . 109.5 ?
C2 C13 H3 . . 109.5 ?
C2 C13 H32 . . 109.5 ?
H3 C13 H32 . . 109.5 ?
C2 C13 H4 . . 109.5 ?
H3 C13 H4 . . 109.5 ?
H32 C13 H4 . . 109.5 ?
O3 C14 C15 . . 118.85(17) ?
O3 C14 C2 . . 119.41(16) ?
C15 C14 C2 . . 121.71(16) ?
C14 C15 C16 . . 116.98(17) ?
C14 C15 H28 . . 108.1 ?
C16 C15 H28 . . 108.1 ?
C14 C15 H29 . . 108.1 ?
C16 C15 H29 . . 108.1 ?
H28 C15 H29 . . 107.3 ?
C4 C16 C15 . . 110.11(17) ?
C4 C16 H6 . . 109.6 ?
C15 C16 H6 . . 109.6 ?
C4 C16 H5 . . 109.6 ?
C15 C16 H5 . . 109.6 ?
H6 C16 H5 . . 108.2 ?
C4 C17 H8 . . 109.5 ?
C4 C17 H7 . . 109.5 ?
H8 C17 H7 . . 109.5 ?
C4 C17 H9 . . 109.5 ?
H8 C17 H9 . . 109.5 ?
H7 C17 H9 . . 109.5 ?
C5 C18 H10 . . 109.5 ?
C5 C18 H11 . . 109.5 ?
H10 C18 H11 . . 109.5 ?
C5 C18 H12 . . 109.5 ?
H10 C18 H12 . . 109.5 ?
H11 C18 H12 . . 109.5 ?
C20 C19 C5 . . 106.73(14) ?
C20 C19 H17 . . 110.4 ?
C5 C19 H17 . . 110.4 ?
C20 C19 H13 . . 110.4 ?
C5 C19 H13 . . 110.4 ?
H17 C19 H13 . . 108.6 ?
C3 C20 C19 . . 104.70(14) ?
C3 C20 H14 . . 110.8 ?
C19 C20 H14 . . 110.8 ?
C3 C20 H16 . . 110.8 ?
C19 C20 H16 . . 110.8 ?
H14 C20 H16 . . 108.9 ?
C22 C21 C6 . . 100.56(15) ?
C22 C21 H26 . . 111.7 ?
C6 C21 H26 . . 111.7 ?
C22 C21 H25 . . 111.7 ?
C6 C21 H25 . . 111.7 ?
H26 C21 H25 . . 109.4 ?
C7 C22 C23 . . 122.32(18) ?
C7 C22 C21 . . 110.01(16) ?
C23 C22 C21 . . 127.66(18) ?
O5 C23 O4 . . 116.89(16) ?
O5 C23 C22 . . 128.08(19) ?
O4 C23 C22 . . 115.03(18) ?
C25 C24 C11 . . 120.96(19) ?
C25 C24 H20 . . 119.5 ?
C11 C24 H20 . . 119.5 ?
C24 C25 C8 . . 119.17(18) ?
C24 C25 C26 . . 118.80(18) ?
C8 C25 C26 . . 122.03(17) ?
C25 C26 H23 . . 109.5 ?
C25 C26 H22 . . 109.5 ?
H23 C26 H22 . . 109.5 ?
C25 C26 H21 . . 109.5 ?
H23 C26 H21 . . 109.5 ?
H22 C26 H21 . . 109.5 ?

loop_
_geom_bond_atom_site_label_1
_geom_bond_atom_site_label_2
_geom_bond_site_symmetry_2
_geom_bond_distance
_geom_bond_publ_flag
O1 C7 . 1.348(2) ?
O1 C6 . 1.490(2) ?
O2 C11 . 1.365(2) ?
O2 C12 . 1.431(3) ?
O3 C14 . 1.216(2) ?
O4 C9 . 1.376(2) ?
O4 C23 . 1.393(2) ?
O5 C23 . 1.212(2) ?
C1 C2 . 1.535(3) ?
C1 H30 . 0.98 ?
C1 H1 . 0.98 ?
C1 H31 . 0.98 ?
C2 C13 . 1.543(3) ?
C2 C14 . 1.546(2) ?
C2 C3 . 1.552(2) ?
C3 C20 . 1.537(2) ?
C3 C4 . 1.545(2) ?
C3 H15 . 1.0 ?
C4 C16 . 1.530(3) ?
C4 C17 . 1.547(3) ?
C4 C5 . 1.571(2) ?
C5 C6 . 1.531(3) ?
C5 C18 . 1.539(3) ?
C5 C19 . 1.558(3) ?
C6 C21 . 1.547(3) ?
C6 H27 . 1.0 ?
C7 C22 . 1.355(3) ?
C7 C8 . 1.440(3) ?
C8 C9 . 1.411(3) ?
C8 C25 . 1.412(3) ?
C9 C10 . 1.381(3) ?
C10 C11 . 1.387(3) ?
C10 H24 . 0.95 ?
C11 C24 . 1.399(3) ?
C12 H19 . 0.98 ?
C12 H18 . 0.98 ?
C12 H2 . 0.98 ?
C13 H3 . 0.98 ?
C13 H32 . 0.98 ?
C13 H4 . 0.98 ?
C14 C15 . 1.517(3) ?
C15 C16 . 1.534(3) ?
C15 H28 . 0.99 ?
C15 H29 . 0.99 ?
C16 H6 . 0.99 ?
C16 H5 . 0.99 ?
C17 H8 . 0.98 ?
C17 H7 . 0.98 ?
C17 H9 . 0.98 ?
C18 H10 . 0.98 ?
C18 H11 . 0.98 ?
C18 H12 . 0.98 ?
C19 C20 . 1.553(2) ?
C19 H17 . 0.99 ?
C19 H13 . 0.99 ?
C20 H14 . 0.99 ?
C20 H16 . 0.99 ?
C21 C22 . 1.504(3) ?
C21 H26 . 0.99 ?
C21 H25 . 0.99 ?
C22 C23 . 1.423(3) ?
C24 C25 . 1.390(3) ?
C24 H20 . 0.95 ?
C25 C26 . 1.510(3) ?
C26 H23 . 0.98 ?
C26 H22 . 0.98 ?
C26 H21 . 0.98 ?

loop_
_geom_hbond_atom_site_label_D
_geom_hbond_atom_site_label_H
_geom_hbond_atom_site_label_A
_geom_hbond_site_symmetry_A
_geom_hbond_distance_DH
_geom_hbond_distance_HA
_geom_hbond_distance_DA
_geom_hbond_angle_DHA
_geom_hbond_publ_flag
C21 H25 O5 4_665 0.99 2.65 3.358(3) 128.8 ?

loop_
_geom_torsion_atom_site_label_1
_geom_torsion_atom_site_label_2
_geom_torsion_atom_site_label_3
_geom_torsion_atom_site_label_4
_geom_torsion_site_symmetry_1
_geom_torsion_site_symmetry_2
_geom_torsion_site_symmetry_3
_geom_torsion_site_symmetry_4
_geom_torsion
_geom_torsion_publ_flag
C1 C2 C3 C20 . . . . 34.1(2) ?
C13 C2 C3 C20 . . . . -85.6(2) ?
C14 C2 C3 C20 . . . . 157.04(18) ?
C1 C2 C3 C4 . . . . -92.1(2) ?
C13 C2 C3 C4 . . . . 148.22(17) ?
C14 C2 C3 C4 . . . . 30.9(2) ?
C20 C3 C4 C16 . . . . 169.09(16) ?
C2 C3 C4 C16 . . . . -58.0(2) ?
C20 C3 C4 C17 . . . . -70.52(18) ?
C2 C3 C4 C17 . . . . 62.4(2) ?
C20 C3 C4 C5 . . . . 46.36(18) ?
C2 C3 C4 C5 . . . . 179.24(16) ?
C16 C4 C5 C6 . . . . 82.7(2) ?
C3 C4 C5 C6 . . . . -161.70(16) ?
C17 C4 C5 C6 . . . . -43.3(2) ?
C16 C4 C5 C18 . . . . -42.1(2) ?
C3 C4 C5 C18 . . . . 73.46(18) ?
C17 C4 C5 C18 . . . . -168.15(16) ?
C16 C4 C5 C19 . . . . -159.39(17) ?
C3 C4 C5 C19 . . . . -43.79(18) ?
C17 C4 C5 C19 . . . . 74.61(18) ?
C7 O1 C6 C5 . . . . 143.05(17) ?
C7 O1 C6 C21 . . . . 16.0(2) ?
C18 C5 C6 O1 . . . . -62.58(19) ?
C19 C5 C6 O1 . . . . 57.3(2) ?
C4 C5 C6 O1 . . . . 170.26(15) ?
C18 C5 C6 C21 . . . . 57.1(2) ?
C19 C5 C6 C21 . . . . 177.00(16) ?
C4 C5 C6 C21 . . . . -70.0(2) ?
C6 O1 C7 C22 . . . . -9.3(2) ?
C6 O1 C7 C8 . . . . 170.29(18) ?
O1 C7 C8 C9 . . . . -177.5(2) ?
C22 C7 C8 C9 . . . . 2.1(3) ?
O1 C7 C8 C25 . . . . 0.6(3) ?
C22 C7 C8 C25 . . . . -179.8(2) ?
C23 O4 C9 C10 . . . . 179.7(2) ?
C23 O4 C9 C8 . . . . -0.4(3) ?
C25 C8 C9 O4 . . . . -180.0(2) ?
C7 C8 C9 O4 . . . . -1.7(3) ?
C25 C8 C9 C10 . . . . 0.0(3) ?
C7 C8 C9 C10 . . . . 178.3(2) ?
O4 C9 C10 C11 . . . . 179.98(19) ?
C8 C9 C10 C11 . . . . 0.0(3) ?
C12 O2 C11 C10 . . . . 178.9(2) ?
C12 O2 C11 C24 . . . . -1.2(4) ?
C9 C10 C11 O2 . . . . -180.0(2) ?
C9 C10 C11 C24 . . . . 0.1(3) ?
C1 C2 C14 O3 . . . . -61.2(3) ?
C13 C2 C14 O3 . . . . 53.6(3) ?
C3 C2 C14 O3 . . . . 171.9(2) ?
C1 C2 C14 C15 . . . . 116.5(2) ?
C13 C2 C14 C15 . . . . -128.8(2) ?
C3 C2 C14 C15 . . . . -10.4(3) ?
O3 C14 C15 C16 . . . . -163.4(2) ?
C2 C14 C15 C16 . . . . 18.9(3) ?
C3 C4 C16 C15 . . . . 62.5(2) ?
C17 C4 C16 C15 . . . . -59.5(2) ?
C5 C4 C16 C15 . . . . 174.18(18) ?
C14 C15 C16 C4 . . . . -45.5(3) ?
C6 C5 C19 C20 . . . . 145.64(16) ?
C18 C5 C19 C20 . . . . -94.48(19) ?
C4 C5 C19 C20 . . . . 25.8(2) ?
C4 C3 C20 C19 . . . . -30.41(19) ?
C2 C3 C20 C19 . . . . -163.28(17) ?
C5 C19 C20 C3 . . . . 2.4(2) ?
O1 C6 C21 C22 . . . . -15.9(2) ?
C5 C6 C21 C22 . . . . -136.75(18) ?
O1 C7 C22 C23 . . . . 179.2(2) ?
C8 C7 C22 C23 . . . . -0.4(3) ?
O1 C7 C22 C21 . . . . -1.7(3) ?
C8 C7 C22 C21 . . . . 178.70(19) ?
C6 C21 C22 C7 . . . . 11.2(2) ?
C6 C21 C22 C23 . . . . -169.7(2) ?
C9 O4 C23 O5 . . . . -178.5(2) ?
C9 O4 C23 C22 . . . . 2.1(3) ?
C7 C22 C23 O5 . . . . 179.0(2) ?
C21 C22 C23 O5 . . . . 0.0(4) ?
C7 C22 C23 O4 . . . . -1.7(3) ?
C21 C22 C23 O4 . . . . 179.4(2) ?
O2 C11 C24 C25 . . . . 179.9(2) ?
C10 C11 C24 C25 . . . . -0.1(4) ?
C11 C24 C25 C8 . . . . 0.1(3) ?
C11 C24 C25 C26 . . . . 179.5(2) ?
C9 C8 C25 C24 . . . . 0.0(3) ?
C7 C8 C25 C24 . . . . -178.0(2) ?
C9 C8 C25 C26 . . . . -179.4(2) ?
C7 C8 C25 C26 . . . . 2.6(4) ?
